data_4509574
loop_
_publ_author_name
'Baillargeon, Pierre'
'Dory, Yves L.'

_publ_section_title
;
 Supramolecular Walls from Cyclic Peptides: Modulating Nature and Strength
 of Weak Interactions
;
_journal_issue 8
_journal_name_full 'Crystal Growth &amp; Design'
_journal_page_first 3638
_journal_paper_doi 10.1021/cg900379n
_journal_volume 9
_journal_year 2009
_chemical_formula_sum 'C30 H45 N3 O5'
_chemical_formula_weight 527.69
_chemical_name_systematic
;
 ?
;
_space_group_IT_number 14
_symmetry_cell_setting monoclinic
_symmetry_space_group_name_Hall '-P 2ybc'
_symmetry_space_group_name_H-M 'P 1 21/c 1'
_atom_sites_solution_hydrogens geom
_atom_sites_solution_primary direct
_atom_sites_solution_secondary difmap
_audit_conform_dict_location ftp://ftp.iucr.org/pub/cif_core.dic
_audit_conform_dict_name cif_core.dic
_audit_conform_dict_version 2.3
_audit_creation_date 2005-07-15T12:07:33-00:00
_audit_creation_method 'WinGX routine CIF_UPDATE'
_cell_angle_alpha 90
_cell_angle_beta 99.69(4)
_cell_angle_gamma 90
_cell_formula_units_Z 4
_cell_length_a 15.764(4)
_cell_length_b 10.205(4)
_cell_length_c 19.874(16)
_cell_measurement_reflns_used 20
_cell_measurement_temperature 293(2)
_cell_measurement_theta_max 35
_cell_measurement_theta_min 30
_cell_volume 3152(3)
_computing_structure_refinement 'SHELXL-97 (Sheldrick, 1997)'
_diffrn_ambient_temperature 293(2)
_diffrn_measured_fraction_theta_full 0.97
_diffrn_measured_fraction_theta_max 0.97
_diffrn_measurement_device_type CAD4
_diffrn_measurement_method omega/2theta
_diffrn_radiation_monochromator graphite
_diffrn_radiation_type CuK\a
_diffrn_radiation_wavelength 1.54176
_diffrn_reflns_av_R_equivalents 0
_diffrn_reflns_av_unetI/netI 0.0273
_diffrn_reflns_limit_h_max 18
_diffrn_reflns_limit_h_min -19
_diffrn_reflns_limit_k_max 12
_diffrn_reflns_limit_k_min 0
_diffrn_reflns_limit_l_max 24
_diffrn_reflns_limit_l_min 0
_diffrn_reflns_number 5782
_diffrn_reflns_theta_full 69.81
_diffrn_reflns_theta_max 69.81
_diffrn_reflns_theta_min 2.84
_diffrn_standards_decay_% 2.7
_diffrn_standards_interval_count 100
_diffrn_standards_number 2
_exptl_absorpt_coefficient_mu 0.605
_exptl_absorpt_correction_T_max 0.9958
_exptl_absorpt_correction_T_min 0.8544
_exptl_absorpt_correction_type empirical
_exptl_absorpt_process_details 'psi scan'
_exptl_crystal_colour colorless
_exptl_crystal_density_diffrn 1.112
_exptl_crystal_density_method 'not measured'
_exptl_crystal_description plate
_exptl_crystal_F_000 1144
_exptl_crystal_size_max 0.7
_exptl_crystal_size_mid 0.5
_exptl_crystal_size_min 0.2
_refine_diff_density_max 0.198
_refine_diff_density_min -0.184
_refine_diff_density_rms 0.042
_refine_ls_extinction_coef 0.0080(9)
_refine_ls_extinction_expression Fc^*^=kFc[1+0.001xFc^2^\l^3^/sin(2\q)]^-1/4^
_refine_ls_extinction_method SHELXL
_refine_ls_goodness_of_fit_ref 1.024
_refine_ls_hydrogen_treatment none
_refine_ls_matrix_type full
_refine_ls_number_parameters 354
_refine_ls_number_reflns 5782
_refine_ls_number_restraints 3
_refine_ls_restrained_S_all 1.025
_refine_ls_R_factor_all 0.1357
_refine_ls_R_factor_gt 0.0803
_refine_ls_shift/su_max 0.001
_refine_ls_shift/su_mean 0
_refine_ls_structure_factor_coef Fsqd
_refine_ls_weighting_details 'calc w=1/[\s^2^(Fo^2^)+(0.1595P)^2^+0.0000P] where P=(Fo^2^+2Fc^2^)/3'
_refine_ls_weighting_scheme calc
_refine_ls_wR_factor_gt 0.2393
_refine_ls_wR_factor_ref 0.2764
_reflns_number_gt 2840
_reflns_number_total 5782
_reflns_threshold_expression >2sigma(I)
_cod_data_source_file cg900379nsup1.cif
_cod_data_source_block 26-tBuOAc-1
_cod_depositor_comments
;
The following automatic conversions were performed:

'_symmetry_cell_setting' value 'Monoclinic' changed to 'monoclinic'
according to /home/saulius/struct/CIF-dictionaries/cif_core.dic
dictionary named 'cif_core.dic' version 2.4.2 from
2011-04-26.

'_exptl_absorpt_correction_type' value 'Empirical'
changed to 'empirical' according to
/home/saulius/struct/CIF-dictionaries/cif_core.dic dictionary named
'cif_core.dic' version 2.4.2 from 2011-04-26.

Automatic conversion script
Id: cif_fix_values 1891 2012-01-12 08:04:46Z andrius 
;
_cod_original_sg_symbol_H-M p21/c
_cod_database_code 4509574

loop_
_symmetry_equiv_pos_as_xyz
'x, y, z'
'-x, y+1/2, -z+1/2'
'-x, -y, -z'
'x, -y-1/2, z-1/2'

loop_
_atom_site_label
_atom_site_type_symbol
_atom_site_fract_x
_atom_site_fract_y
_atom_site_fract_z
_atom_site_U_iso_or_equiv
_atom_site_adp_type
_atom_site_occupancy
_atom_site_symmetry_multiplicity
_atom_site_calc_flag
_atom_site_refinement_flags
_atom_site_disorder_assembly
_atom_site_disorder_group
C25 C 0.3303(3) 0.3970(5) 0.1378(3) 0.174(2) Uani 1 1 d . . .
H25A H 0.3697 0.458 0.1632 0.261 Uiso 1 1 calc R . .
H25B H 0.2827 0.3825 0.1614 0.261 Uiso 1 1 calc R . .
H25C H 0.3096 0.4319 0.0933 0.261 Uiso 1 1 calc R . .
C26 C 0.3751(4) 0.2713(7) 0.1312(3) 0.1535(18) Uani 1 1 d . . .
C27 C 0.5105(4) 0.1590(5) 0.1636(4) 0.164(2) Uani 1 1 d . . .
C28 C 0.5882(10) 0.2219(15) 0.2338(10) 0.1691(19) Uani 0.451(15) 1 d PD A 1
H28A H 0.6286 0.1542 0.2504 0.254 Uiso 0.451(15) 1 calc PR A 1
H28B H 0.5589 0.25 0.2699 0.254 Uiso 0.451(15) 1 calc PR A 1
H28C H 0.6182 0.2948 0.2183 0.254 Uiso 0.451(15) 1 calc PR A 1
C29 C 0.4878(11) 0.0406(18) 0.1967(13) 0.1691(19) Uani 0.451(15) 1 d PD A 1
H29A H 0.4478 -0.0096 0.165 0.254 Uiso 0.451(15) 1 calc PR A 1
H29B H 0.4618 0.0634 0.2354 0.254 Uiso 0.451(15) 1 calc PR A 1
H29C H 0.5387 -0.0104 0.2114 0.254 Uiso 0.451(15) 1 calc PR A 1
C30 C 0.5548(13) 0.1528(17) 0.1066(10) 0.1691(19) Uani 0.451(15) 1 d PD A 1
H30A H 0.5801 0.2365 0.1003 0.254 Uiso 0.451(15) 1 calc PR A 1
H30B H 0.5148 0.1303 0.0663 0.254 Uiso 0.451(15) 1 calc PR A 1
H30C H 0.5991 0.0875 0.1148 0.254 Uiso 0.451(15) 1 calc PR A 1
C28' C 0.5910(8) 0.1982(13) 0.1956(10) 0.1691(19) Uani 0.549(15) 1 d PD A 2
H28D H 0.6262 0.1225 0.208 0.254 Uiso 0.549(15) 1 calc PR A 2
H28E H 0.5857 0.2473 0.2358 0.254 Uiso 0.549(15) 1 calc PR A 2
H28F H 0.617 0.2521 0.1651 0.254 Uiso 0.549(15) 1 calc PR A 2
C29' C 0.4631(9) 0.0519(15) 0.1976(10) 0.1691(19) Uani 0.549(15) 1 d PD A 2
H29D H 0.4163 0.0181 0.1651 0.254 Uiso 0.549(15) 1 calc PR A 2
H29E H 0.4411 0.0888 0.2357 0.254 Uiso 0.549(15) 1 calc PR A 2
H29F H 0.5024 -0.0177 0.2134 0.254 Uiso 0.549(15) 1 calc PR A 2
C30' C 0.5120(11) 0.1106(15) 0.0860(7) 0.1691(19) Uani 0.549(15) 1 d PD A 2
H30D H 0.5298 0.1818 0.06 0.254 Uiso 0.549(15) 1 calc PR A 2
H30E H 0.4554 0.0824 0.0656 0.254 Uiso 0.549(15) 1 calc PR A 2
H30F H 0.5516 0.039 0.0866 0.254 Uiso 0.549(15) 1 calc PR A 2
O4 O 0.4559(2) 0.2739(3) 0.1612(2) 0.1555(12) Uani 1 1 d . A .
O5 O 0.3394(3) 0.1772(5) 0.1008(2) 0.2006(18) Uani 1 1 d . . .
C1 C 0.10185(18) 0.4037(3) 0.18400(19) 0.0908(9) Uani 1 1 d . . .
C2 C 0.10855(18) 0.4645(3) 0.25465(17) 0.0867(9) Uani 1 1 d . . .
C3 C 0.0959(2) 0.3679(3) 0.31126(18) 0.0998(10) Uani 1 1 d . . .
H3A H 0.1 0.414 0.3538 0.15 Uiso 1 1 calc R . .
H3B H 0.1395 0.3015 0.3151 0.15 Uiso 1 1 calc R . .
H3C H 0.0402 0.3279 0.3002 0.15 Uiso 1 1 calc R . .
C4 C 0.1983(2) 0.5268(3) 0.2715(2) 0.1053(11) Uani 1 1 d . . .
H4A H 0.2066 0.586 0.2356 0.158 Uiso 1 1 calc R . .
H4B H 0.2413 0.4593 0.2757 0.158 Uiso 1 1 calc R . .
H4C H 0.2032 0.574 0.3138 0.158 Uiso 1 1 calc R . .
C5 C 0.04142(19) 0.5746(3) 0.25004(18) 0.0933(9) Uani 1 1 d . . .
H5A H 0.0523 0.6258 0.2917 0.112 Uiso 1 1 calc R . .
H5B H 0.0484 0.6322 0.2125 0.112 Uiso 1 1 calc R . .
C6 C -0.0480(2) 0.5272(3) 0.23977(18) 0.0930(9) Uani 1 1 d . . .
C7 C -0.1200(2) 0.4877(3) 0.23188(18) 0.0945(10) Uani 1 1 d . . .
C8 C -0.2085(2) 0.4373(4) 0.2248(2) 0.1129(12) Uani 1 1 d . . .
H8A H -0.207 0.3426 0.2211 0.135 Uiso 1 1 calc R . .
H8B H -0.2312 0.4584 0.2659 0.135 Uiso 1 1 calc R . .
C9 C -0.3023(2) 0.6067(4) 0.1682(2) 0.1032(11) Uani 1 1 d . . .
C10 C -0.3610(2) 0.6567(4) 0.1041(2) 0.1149(12) Uani 1 1 d . . .
C11 C -0.4378(3) 0.7305(6) 0.1248(3) 0.1652(19) Uani 1 1 d . . .
H11A H -0.4179 0.7853 0.1635 0.248 Uiso 1 1 calc R . .
H11B H -0.4788 0.6685 0.1365 0.248 Uiso 1 1 calc R . .
H11C H -0.4647 0.7837 0.0873 0.248 Uiso 1 1 calc R . .
C12 C -0.3925(3) 0.5466(5) 0.0534(2) 0.1450(17) Uani 1 1 d . . .
H12A H -0.4296 0.5827 0.0145 0.217 Uiso 1 1 calc R . .
H12B H -0.4237 0.483 0.0751 0.217 Uiso 1 1 calc R . .
H12C H -0.344 0.5053 0.0388 0.217 Uiso 1 1 calc R . .
C13 C -0.3086(2) 0.7569(4) 0.0708(2) 0.1150(12) Uani 1 1 d . . .
H13A H -0.3441 0.7929 0.0305 0.138 Uiso 1 1 calc R . .
H13B H -0.2916 0.8282 0.1024 0.138 Uiso 1 1 calc R . .
C14 C -0.2310(2) 0.6970(3) 0.05134(19) 0.1001(10) Uani 1 1 d . . .
C15 C -0.1731(2) 0.6317(3) 0.04216(17) 0.0951(9) Uani 1 1 d . . .
C16 C -0.0987(2) 0.5483(3) 0.03571(19) 0.0993(10) Uani 1 1 d . . .
H16A H -0.0576 0.599 0.0153 0.119 Uiso 1 1 calc R . .
H16B H -0.0708 0.5217 0.0809 0.119 Uiso 1 1 calc R . .
C17 C -0.1616(2) 0.3299(3) 0.0168(2) 0.1020(10) Uani 1 1 d . . .
C18 C -0.1694(2) 0.2019(3) -0.02467(19) 0.1035(11) Uani 1 1 d . . .
C19 C -0.2652(3) 0.1672(4) -0.0454(3) 0.1493(17) Uani 1 1 d . . .
H19A H -0.2923 0.1666 -0.0056 0.224 Uiso 1 1 calc R . .
H19B H -0.2705 0.0822 -0.0663 0.224 Uiso 1 1 calc R . .
H19C H -0.2927 0.2312 -0.0772 0.224 Uiso 1 1 calc R . .
C20 C -0.1250(3) 0.2072(4) -0.0873(2) 0.1332(14) Uani 1 1 d . . .
H20A H -0.1315 0.1243 -0.1104 0.2 Uiso 1 1 calc R . .
H20B H -0.065 0.2258 -0.0732 0.2 Uiso 1 1 calc R . .
H20C H -0.1508 0.2748 -0.1176 0.2 Uiso 1 1 calc R . .
C21 C -0.1249(3) 0.0970(3) 0.0247(2) 0.1131(11) Uani 1 1 d . . .
H21A H -0.1585 0.0833 0.0607 0.136 Uiso 1 1 calc R . .
H21B H -0.1239 0.015 0.0001 0.136 Uiso 1 1 calc R . .
C22 C -0.0361(3) 0.1320(3) 0.05573(19) 0.1051(11) Uani 1 1 d . . .
C23 C 0.0332(3) 0.1667(3) 0.08268(19) 0.1037(11) Uani 1 1 d . . .
C24 C 0.1184(3) 0.2083(3) 0.11623(19) 0.1079(11) Uani 1 1 d . . .
H24A H 0.1553 0.1319 0.1247 0.129 Uiso 1 1 calc R . .
H24B H 0.1429 0.2659 0.0858 0.129 Uiso 1 1 calc R . .
N1 N 0.11743(18) 0.2750(2) 0.17953(15) 0.1018(9) Uani 1 1 d . . .
H1 H 0.1274 0.2301 0.2167 0.122 Uiso 1 1 calc R . .
N2 N -0.26656(16) 0.4892(3) 0.16621(16) 0.1027(9) Uani 1 1 d . . .
H2 H -0.278 0.443 0.1296 0.123 Uiso 1 1 calc R . .
N3 N -0.12260(18) 0.4313(3) -0.00574(14) 0.0989(8) Uani 1 1 d . . .
H3 H -0.1107 0.4284 -0.0464 0.119 Uiso 1 1 calc R . .
O1 O 0.08520(16) 0.4693(2) 0.13204(13) 0.1094(8) Uani 1 1 d . . .
O2 O -0.28938(17) 0.6754(3) 0.21968(15) 0.1254(9) Uani 1 1 d . . .
O3 O -0.19085(18) 0.3337(2) 0.07062(16) 0.1195(9) Uani 1 1 d . . .

loop_
_atom_site_aniso_label
_atom_site_aniso_U_11
_atom_site_aniso_U_22
_atom_site_aniso_U_33
_atom_site_aniso_U_23
_atom_site_aniso_U_13
_atom_site_aniso_U_12
C25 0.124(4) 0.174(5) 0.217(5) -0.044(4) 0.008(3) 0.062(4)
C26 0.133(4) 0.170(5) 0.151(4) -0.017(4) 0.006(3) -0.001(4)
C27 0.118(4) 0.119(3) 0.262(7) 0.022(4) 0.052(4) 0.027(3)
C28 0.138(4) 0.159(4) 0.216(5) 0.010(3) 0.046(5) 0.038(3)
C29 0.138(4) 0.159(4) 0.216(5) 0.010(3) 0.046(5) 0.038(3)
C30 0.138(4) 0.159(4) 0.216(5) 0.010(3) 0.046(5) 0.038(3)
C28' 0.138(4) 0.159(4) 0.216(5) 0.010(3) 0.046(5) 0.038(3)
C29' 0.138(4) 0.159(4) 0.216(5) 0.010(3) 0.046(5) 0.038(3)
C30' 0.138(4) 0.159(4) 0.216(5) 0.010(3) 0.046(5) 0.038(3)
O4 0.0919(19) 0.139(2) 0.232(3) -0.006(2) 0.016(2) 0.0176(18)
O5 0.192(4) 0.186(4) 0.204(4) -0.036(3) -0.023(3) 0.000(3)
C1 0.0680(17) 0.0679(17) 0.132(3) 0.0048(18) 0.0051(17) -0.0026(14)
C2 0.0646(16) 0.0671(15) 0.124(2) 0.0005(16) 0.0036(16) -0.0027(13)
C3 0.088(2) 0.0796(19) 0.128(3) -0.0024(18) 0.0075(18) -0.0022(16)
C4 0.077(2) 0.0849(19) 0.148(3) -0.0039(19) 0.0038(19) -0.0074(16)
C5 0.0740(18) 0.0737(16) 0.129(2) -0.0116(16) 0.0068(16) 0.0015(14)
C6 0.079(2) 0.0700(16) 0.125(2) -0.0086(16) 0.0044(18) 0.0077(15)
C7 0.082(2) 0.0702(17) 0.127(3) -0.0063(16) 0.0051(18) 0.0027(16)
C8 0.083(2) 0.102(2) 0.145(3) 0.009(2) -0.005(2) -0.0152(19)
C9 0.075(2) 0.097(2) 0.135(3) -0.016(2) 0.011(2) -0.0062(18)
C10 0.0733(19) 0.111(3) 0.154(3) 0.004(2) 0.002(2) 0.0081(19)
C11 0.097(3) 0.183(5) 0.216(5) 0.038(4) 0.027(3) 0.046(3)
C12 0.097(3) 0.150(4) 0.170(4) 0.014(3) -0.029(3) -0.028(3)
C13 0.107(3) 0.095(2) 0.139(3) -0.004(2) 0.006(2) 0.027(2)
C14 0.092(2) 0.0732(18) 0.133(3) -0.0063(18) 0.012(2) 0.0034(18)
C15 0.089(2) 0.0692(17) 0.124(3) -0.0034(17) 0.0083(19) -0.0047(17)
C16 0.085(2) 0.0768(18) 0.133(3) -0.0052(18) 0.0071(18) 0.0004(16)
C17 0.091(2) 0.091(2) 0.121(3) 0.000(2) 0.009(2) 0.0084(19)
C18 0.104(3) 0.083(2) 0.118(3) -0.0105(18) 0.004(2) -0.0047(18)
C19 0.115(3) 0.125(3) 0.190(4) -0.017(3) -0.024(3) -0.016(3)
C20 0.166(4) 0.093(2) 0.140(3) -0.014(2) 0.023(3) 0.000(3)
C21 0.121(3) 0.0772(19) 0.135(3) -0.0028(19) 0.002(2) 0.001(2)
C22 0.118(3) 0.0778(19) 0.115(3) -0.0075(18) 0.006(2) 0.012(2)
C23 0.111(3) 0.0770(18) 0.118(3) -0.0107(17) 0.004(2) 0.012(2)
C24 0.115(3) 0.0796(19) 0.126(3) -0.0162(19) 0.013(2) 0.0152(19)
N1 0.106(2) 0.0675(14) 0.128(2) 0.0019(14) 0.0094(16) 0.0085(14)
N2 0.0753(16) 0.0881(17) 0.138(2) -0.0116(15) -0.0005(15) -0.0019(14)
N3 0.0974(19) 0.0747(15) 0.125(2) -0.0006(14) 0.0186(16) 0.0004(14)
O1 0.1144(19) 0.0840(14) 0.1283(18) 0.0149(13) 0.0164(14) 0.0158(13)
O2 0.112(2) 0.1075(18) 0.154(2) -0.0141(16) 0.0119(16) 0.0062(15)
O3 0.123(2) 0.0885(15) 0.151(2) -0.0059(15) 0.0341(17) -0.0001(14)

loop_
_atom_type_symbol
_atom_type_description
_atom_type_scat_dispersion_real
_atom_type_scat_dispersion_imag
_atom_type_scat_source
C C 0.0181 0.0091 'International Tables Vol C Tables 4.2.6.8 and 6.1.1.4'
H H 0 0 'International Tables Vol C Tables 4.2.6.8 and 6.1.1.4'
N N 0.0311 0.018 'International Tables Vol C Tables 4.2.6.8 and 6.1.1.4'
O O 0.0492 0.0322 'International Tables Vol C Tables 4.2.6.8 and 6.1.1.4'

loop_
_geom_angle_atom_site_label_1
_geom_angle_atom_site_label_2
_geom_angle_atom_site_label_3
_geom_angle
O5 C26 O4 125.0(6)
O5 C26 C25 122.6(5)
O4 C26 C25 112.4(5)
C28' C27 C30 81.1(8)
C28' C27 C29 108.2(11)
C30 C27 C29 120.9(10)
C28' C27 O4 106.0(7)
C30 C27 O4 112.1(7)
C29 C27 O4 119.8(7)
C28' C27 C29' 118.7(11)
C30 C27 C29' 130.8(12)
C29 C27 C29' 15.3(8)
O4 C27 C29' 104.9(6)
C28' C27 C30' 111.5(7)
C30 C27 C30' 31.3(7)
C29 C27 C30' 102.8(12)
O4 C27 C30' 108.5(6)
C29' C27 C30' 106.6(10)
C28' C27 C28 24.8(6)
C30 C27 C28 105.7(9)
C29 C27 C28 97.7(11)
O4 C27 C28 93.4(6)
C29' C27 C28 103.2(11)
C30' C27 C28 136.4(8)
C26 O4 C27 121.6(5)
O1 C1 N1 119.7(3)
O1 C1 C2 121.9(3)
N1 C1 C2 118.4(3)
C1 C2 C3 114.6(3)
C1 C2 C5 107.6(2)
C3 C2 C5 109.9(3)
C1 C2 C4 106.8(3)
C3 C2 C4 109.6(2)
C5 C2 C4 108.1(2)
C6 C5 C2 113.7(2)
C7 C6 C5 179.3(4)
C6 C7 C8 177.9(4)
N2 C8 C7 114.1(3)
O2 C9 N2 121.9(4)
O2 C9 C10 119.7(4)
N2 C9 C10 118.4(3)
C9 C10 C13 106.6(3)
C9 C10 C12 112.7(3)
C13 C10 C12 110.1(4)
C9 C10 C11 109.4(4)
C13 C10 C11 107.1(3)
C12 C10 C11 110.6(4)
C14 C13 C10 111.6(3)
C15 C14 C13 168.6(4)
C14 C15 C16 176.1(4)
N3 C16 C15 112.8(3)
O3 C17 N3 122.2(3)
O3 C17 C18 118.9(4)
N3 C17 C18 119.0(4)
C20 C18 C19 110.7(3)
C20 C18 C17 113.6(3)
C19 C18 C17 109.0(3)
C20 C18 C21 108.7(3)
C19 C18 C21 109.4(3)
C17 C18 C21 105.2(3)
C22 C21 C18 113.4(3)
C23 C22 C21 175.7(4)
C22 C23 C24 179.4(4)
N1 C24 C23 113.3(3)
C1 N1 C24 123.5(3)
C9 N2 C8 121.2(3)
C17 N3 C16 122.6(3)

loop_
_geom_bond_atom_site_label_1
_geom_bond_atom_site_label_2
_geom_bond_distance
C25 C26 1.481(7)
C26 O5 1.220(6)
C26 O4 1.313(6)
C27 C28' 1.378(14)
C27 C30 1.429(16)
C27 C29 1.449(19)
C27 O4 1.451(5)
C27 C29' 1.543(15)
C27 C30' 1.623(14)
C27 C28 1.811(18)
C1 O1 1.221(4)
C1 N1 1.342(4)
C1 C2 1.523(5)
C2 C3 1.534(4)
C2 C5 1.535(4)
C2 C4 1.536(4)
C5 C6 1.471(4)
C6 C7 1.190(4)
C7 C8 1.471(5)
C8 N2 1.455(4)
C9 O2 1.229(4)
C9 N2 1.328(4)
C9 C10 1.531(5)
C10 C13 1.534(5)
C10 C12 1.534(6)
C10 C11 1.540(5)
C13 C14 1.476(5)
C14 C15 1.169(4)
C15 C16 1.471(5)
C16 N3 1.464(4)
C17 O3 1.235(4)
C17 N3 1.319(4)
C17 C18 1.538(5)
C18 C20 1.529(6)
C18 C19 1.538(5)
C18 C21 1.539(5)
C21 C22 1.476(5)
C22 C23 1.187(5)
C23 C24 1.458(5)
C24 N1 1.433(4)

loop_
_geom_torsion_atom_site_label_1
_geom_torsion_atom_site_label_2
_geom_torsion_atom_site_label_3
_geom_torsion_atom_site_label_4
_geom_torsion
O5 C26 O4 C27 -2.9(9)
C25 C26 O4 C27 177.1(5)
C28' C27 O4 C26 177.1(9)
C30 C27 O4 C26 90.5(12)
C29 C27 O4 C26 -60.2(13)
C29' C27 O4 C26 -56.5(11)
C30' C27 O4 C26 57.2(9)
C28 C27 O4 C26 -161.1(7)
O1 C1 C2 C3 158.1(3)
N1 C1 C2 C3 -24.0(4)
O1 C1 C2 C5 35.5(4)
N1 C1 C2 C5 -146.6(3)
O1 C1 C2 C4 -80.4(3)
N1 C1 C2 C4 97.5(3)
C1 C2 C5 C6 69.9(3)
C3 C2 C5 C6 -55.6(4)
C4 C2 C5 C6 -175.1(3)
C2 C5 C6 C7 4E1(4)
C5 C6 C7 C8 4E1(4)
C6 C7 C8 N2 162(9)
O2 C9 C10 C13 76.9(4)
N2 C9 C10 C13 -103.1(4)
O2 C9 C10 C12 -162.2(4)
N2 C9 C10 C12 17.8(5)
O2 C9 C10 C11 -38.7(5)
N2 C9 C10 C11 141.4(4)
C9 C10 C13 C14 60.6(4)
C12 C10 C13 C14 -62.0(4)
C11 C10 C13 C14 177.7(4)
C10 C13 C14 C15 -10(2)
C13 C14 C15 C16 -53(6)
C14 C15 C16 N3 121(5)
O3 C17 C18 C20 -175.8(3)
N3 C17 C18 C20 3.0(5)
O3 C17 C18 C19 60.3(4)
N3 C17 C18 C19 -120.9(4)
O3 C17 C18 C21 -57.0(4)
N3 C17 C18 C21 121.8(3)
C20 C18 C21 C22 67.8(4)
C19 C18 C21 C22 -171.2(3)
C17 C18 C21 C22 -54.2(4)
C18 C21 C22 C23 64(6)
C21 C22 C23 C24 11E1(5)
C22 C23 C24 N1 -8E1(5)
O1 C1 N1 C24 2.0(5)
C2 C1 N1 C24 -176.0(3)
C23 C24 N1 C1 -84.9(4)
O2 C9 N2 C8 -1.4(5)
C10 C9 N2 C8 178.5(3)
C7 C8 N2 C9 -80.4(4)
O3 C17 N3 C16 9.9(5)
C18 C17 N3 C16 -168.9(3)
C15 C16 N3 C17 -74.4(4)
